data_4066402
loop_
_publ_author_name
'Hollingsworth, Nathan'
'Johnson, Andrew L.'
'Kingsley, Andrew'
'Kociok-K\"ohn, Gabriele'
'Molloy, Kieran C.'

_publ_section_title
;
 Structural Study of the Reaction of Methylzinc Amino Alcoholates with
 Oxygen
;
_journal_issue 15
_journal_name_full Organometallics
_journal_page_first 3318
_journal_paper_doi 10.1021/om100449t
_journal_volume 29
_journal_year 2010
_chemical_formula_moiety 'C18 H46 N4 O4 Zn3'
_chemical_formula_sum 'C18 H46 N4 O4 Zn3'
_chemical_formula_weight 578.70
_chemical_name_systematic
;
 ?
;
_space_group_IT_number 14
_symmetry_cell_setting monoclinic
_symmetry_space_group_name_Hall '-P 2ybc'
_symmetry_space_group_name_H-M 'P 1 21/c 1'
_atom_sites_solution_hydrogens geom
_atom_sites_solution_primary direct
_atom_sites_solution_secondary difmap
_audit_creation_method SHELXL-97
_cell_angle_alpha 90.00
_cell_angle_beta 97.0660(10)
_cell_angle_gamma 90.00
_cell_formula_units_Z 4
_cell_length_a 8.23580(10)
_cell_length_b 20.3000(3)
_cell_length_c 16.5998(3)
_cell_measurement_reflns_used 22634
_cell_measurement_temperature 150(2)
_cell_measurement_theta_max 27.485
_cell_measurement_theta_min 2.910
_cell_volume 2754.19(7)
_computing_cell_refinement 'HKL Scalepack (Otwinski & Minor, 1997)'
_computing_data_collection 'Collect (Nonius BV, 1997-2000)'
_computing_data_reduction
;
 DENZO-SCALEPACK Z. Otwinowski and W. Minor, " 
 Processing of X-ray Diffraction Data Collected in Oscillation Mode ", 
 Methods in Enzymology, Volume 276: Macromolecular Crystallography, 
 part A, p.307-326, 1997,C.W. Carter, Jr. & R. M. Sweet, Eds., Academic Press.
;
_computing_molecular_graphics 'ORTEP3 for Windows - Farrugia, L. J. J. Appl. Crystallogr. 1997, 30, 565'
_computing_publication_material
;
 'WinGX publication routines, Farrugia, 
 L. J., J. Appl. Crystallogr., 1999, 32, 837-838
;
_computing_structure_refinement
;
 SHELXL97 -Program for Crystal Structure Analysis (Release 97-2). 
 Sheldrick, G.M., Instit\"ut f\"ur Anorganische Chemie der Universit\"at, 
 Tammanstrasse 4, D-3400 G\"ottingen, Germany, 1998 
;
_computing_structure_solution
; 
 SIR97- Altomare A., Burla M.C., Camalli M., Cascarano G.L., Giacovazzo C. , 
 Guagliardi A., Moliterni A.G.G., Polidori G.,Spagna R. 
 (1999) J. Appl. Cryst. 32, 115-119
;
_diffrn_ambient_temperature 150(2)
_diffrn_measured_fraction_theta_full 0.995
_diffrn_measured_fraction_theta_max 0.995
_diffrn_measurement_device_type 'Nonius Kappa CCD'
_diffrn_measurement_method '219 1.5 degree images with \v scans'
_diffrn_radiation_monochromator graphite
_diffrn_radiation_source 'fine-focus sealed tube'
_diffrn_radiation_type MoK\a
_diffrn_radiation_wavelength 0.71073
_diffrn_reflns_av_R_equivalents 0.0997
_diffrn_reflns_av_sigmaI/netI 0.0612
_diffrn_reflns_limit_h_max 10
_diffrn_reflns_limit_h_min -10
_diffrn_reflns_limit_k_max 24
_diffrn_reflns_limit_k_min -26
_diffrn_reflns_limit_l_max 21
_diffrn_reflns_limit_l_min -21
_diffrn_reflns_number 34542
_diffrn_reflns_theta_full 27.49
_diffrn_reflns_theta_max 27.49
_diffrn_reflns_theta_min 3.08
_diffrn_standards_decay_% 0
_diffrn_standards_number 0
_exptl_absorpt_coefficient_mu 2.618
_exptl_absorpt_correction_T_max 0.7720
_exptl_absorpt_correction_T_min 0.5022
_exptl_absorpt_correction_type multi-scan
_exptl_absorpt_process_details
;
multi-scan from symmetry-related measurements 
 Sortav (Blessing 1995)
;
_exptl_crystal_colour colourless
_exptl_crystal_density_diffrn 1.396
_exptl_crystal_density_method 'not measured'
_exptl_crystal_description needle
_exptl_crystal_F_000 1216
_exptl_crystal_size_max 0.30
_exptl_crystal_size_mid 0.15
_exptl_crystal_size_min 0.10
_refine_diff_density_max 1.523
_refine_diff_density_min -0.789
_refine_diff_density_rms 0.099
_refine_ls_extinction_method none
_refine_ls_goodness_of_fit_ref 1.015
_refine_ls_hydrogen_treatment constr
_refine_ls_matrix_type full
_refine_ls_number_parameters 274
_refine_ls_number_reflns 6294
_refine_ls_number_restraints 0
_refine_ls_restrained_S_all 1.015
_refine_ls_R_factor_all 0.0757
_refine_ls_R_factor_gt 0.0423
_refine_ls_shift/su_max 0.001
_refine_ls_shift/su_mean 0.000
_refine_ls_structure_factor_coef Fsqd
_refine_ls_weighting_details 'calc w=1/[\s^2^(Fo^2^)+(0.0521P)^2^+0.8415P] where P=(Fo^2^+2Fc^2^)/3'
_refine_ls_weighting_scheme calc
_refine_ls_wR_factor_gt 0.0949
_refine_ls_wR_factor_ref 0.1085
_reflns_number_gt 4411
_reflns_number_total 6294
_reflns_threshold_expression >2sigma(I)
_cod_data_source_file om100449t_si_001.cif
_cod_data_source_block k08kcm19
_cod_database_code 4066402

loop_
_symmetry_equiv_pos_as_xyz
'x, y, z'
'-x, y+1/2, -z+1/2'
'-x, -y, -z'
'x, -y-1/2, z-1/2'

loop_
_atom_site_label
_atom_site_type_symbol
_atom_site_fract_x
_atom_site_fract_y
_atom_site_fract_z
_atom_site_U_iso_or_equiv
_atom_site_adp_type
_atom_site_occupancy
_atom_site_symmetry_multiplicity
_atom_site_calc_flag
_atom_site_refinement_flags
Zn1 Zn 0.72804(5) 0.045229(18) 0.23552(2) 0.02615(11) Uani 1 1 d .
Zn2 Zn 0.64052(5) 0.214829(19) 0.24851(2) 0.02967(12) Uani 1 1 d .
Zn3 Zn 0.58893(5) 0.13360(2) 0.05290(2) 0.03135(12) Uani 1 1 d .
O1 O 0.5644(3) 0.07130(12) 0.14295(14) 0.0312(5) Uani 1 1 d .
O2 O 0.7510(3) 0.13082(11) 0.29289(15) 0.0302(5) Uani 1 1 d .
O3 O 0.5899(3) 0.21143(12) 0.12647(16) 0.0394(6) Uani 1 1 d .
O4 O 0.6636(4) 0.27181(14) 0.09810(19) 0.0534(8) Uani 1 1 d .
N1 N 0.5145(4) 0.00588(14) 0.28325(18) 0.0332(7) Uani 1 1 d .
N2 N 0.3259(4) 0.12113(16) 0.02903(18) 0.0355(7) Uani 1 1 d .
N3 N 0.8894(4) 0.24730(13) 0.26176(17) 0.0285(6) Uani 1 1 d .
N4 N 1.0550(4) 0.13205(15) 0.47788(19) 0.0392(7) Uani 1 1 d .
C1 C 0.9206(5) -0.01215(18) 0.2323(2) 0.0398(9) Uani 1 1 d .
H1A H 0.9800 0.0014 0.1874 0.060 Uiso 1 1 calc R
H1B H 0.8846 -0.0579 0.2242 0.060 Uiso 1 1 calc R
H1C H 0.9927 -0.0084 0.2836 0.060 Uiso 1 1 calc R
C2 C 0.4702(5) 0.2547(2) 0.3076(3) 0.0444(10) Uani 1 1 d .
H2A H 0.4004 0.2835 0.2708 0.067 Uiso 1 1 calc R
H2B H 0.5225 0.2804 0.3535 0.067 Uiso 1 1 calc R
H2C H 0.4035 0.2197 0.3276 0.067 Uiso 1 1 calc R
C3 C 0.7400(5) 0.1260(2) -0.0287(3) 0.0471(10) Uani 1 1 d .
H3A H 0.8185 0.0906 -0.0133 0.071 Uiso 1 1 calc R
H3B H 0.7988 0.1677 -0.0321 0.071 Uiso 1 1 calc R
H3C H 0.6783 0.1159 -0.0816 0.071 Uiso 1 1 calc R
C4 C 0.4032(4) 0.05278(18) 0.1511(2) 0.0320(8) Uani 1 1 d .
H4 H 0.3802 0.0092 0.1241 0.038 Uiso 1 1 calc R
C5 C 0.3821(5) 0.0462(2) 0.2405(2) 0.0397(9) Uani 1 1 d .
H5A H 0.3831 0.0905 0.2655 0.048 Uiso 1 1 calc R
H5B H 0.2751 0.0255 0.2458 0.048 Uiso 1 1 calc R
C6 C 0.4949(6) -0.0646(2) 0.2634(3) 0.0527(11) Uani 1 1 d .
H6A H 0.5851 -0.0895 0.2931 0.079 Uiso 1 1 calc R
H6B H 0.4959 -0.0709 0.2050 0.079 Uiso 1 1 calc R
H6C H 0.3906 -0.0803 0.2790 0.079 Uiso 1 1 calc R
C7 C 0.5205(5) 0.0141(2) 0.3715(2) 0.0468(10) Uani 1 1 d .
H7A H 0.4180 -0.0018 0.3890 0.070 Uiso 1 1 calc R
H7B H 0.5352 0.0608 0.3855 0.070 Uiso 1 1 calc R
H7C H 0.6123 -0.0113 0.3989 0.070 Uiso 1 1 calc R
C8 C 0.2843(5) 0.1034(2) 0.1105(2) 0.0400(9) Uani 1 1 d .
H8A H 0.1719 0.0853 0.1055 0.048 Uiso 1 1 calc R
H8B H 0.2873 0.1434 0.1447 0.048 Uiso 1 1 calc R
C9 C 0.2882(6) 0.0676(2) -0.0297(3) 0.0560(12) Uani 1 1 d .
H9A H 0.1716 0.0567 -0.0333 0.084 Uiso 1 1 calc R
H9B H 0.3535 0.0287 -0.0120 0.084 Uiso 1 1 calc R
H9C H 0.3143 0.0816 -0.0831 0.084 Uiso 1 1 calc R
C10 C 0.2327(5) 0.1803(2) -0.0005(3) 0.0541(11) Uani 1 1 d .
H10A H 0.2648 0.1936 -0.0530 0.081 Uiso 1 1 calc R
H10B H 0.2559 0.2162 0.0387 0.081 Uiso 1 1 calc R
H10C H 0.1154 0.1703 -0.0067 0.081 Uiso 1 1 calc R
C11 C 0.9058(4) 0.14311(16) 0.3383(2) 0.0290(7) Uani 1 1 d .
H11 H 0.9920 0.1194 0.3122 0.035 Uiso 1 1 calc R
C12 C 0.9450(5) 0.21609(16) 0.3408(2) 0.0319(8) Uani 1 1 d .
H12A H 0.8903 0.2375 0.3838 0.038 Uiso 1 1 calc R
H12B H 1.0645 0.2224 0.3541 0.038 Uiso 1 1 calc R
C13 C 0.9144(5) 0.31926(16) 0.2683(2) 0.0382(9) Uani 1 1 d .
H13A H 0.8555 0.3367 0.3115 0.057 Uiso 1 1 calc R
H13B H 0.8729 0.3402 0.2166 0.057 Uiso 1 1 calc R
H13C H 1.0315 0.3287 0.2811 0.057 Uiso 1 1 calc R
C14 C 0.9812(5) 0.22092(19) 0.1976(2) 0.0363(8) Uani 1 1 d .
H14A H 1.0984 0.2288 0.2126 0.054 Uiso 1 1 calc R
H14B H 0.9447 0.2431 0.1461 0.054 Uiso 1 1 calc R
H14C H 0.9611 0.1735 0.1917 0.054 Uiso 1 1 calc R
C15 C 0.9046(4) 0.11680(18) 0.4243(2) 0.0335(8) Uani 1 1 d .
H15A H 0.8102 0.1359 0.4477 0.040 Uiso 1 1 calc R
H15B H 0.8897 0.0684 0.4220 0.040 Uiso 1 1 calc R
C16 C 1.1932(5) 0.0943(2) 0.4555(3) 0.0495(11) Uani 1 1 d .
H16A H 1.1691 0.0471 0.4583 0.074 Uiso 1 1 calc R
H16B H 1.2911 0.1046 0.4931 0.074 Uiso 1 1 calc R
H16C H 1.2121 0.1058 0.4001 0.074 Uiso 1 1 calc R
C17 C 1.0319(6) 0.1180(2) 0.5617(3) 0.0584(12) Uani 1 1 d .
H17A H 0.9409 0.1444 0.5769 0.088 Uiso 1 1 calc R
H17B H 1.1321 0.1290 0.5974 0.088 Uiso 1 1 calc R
H17C H 1.0072 0.0711 0.5673 0.088 Uiso 1 1 calc R
C18 C 0.5381(7) 0.3081(2) 0.0574(3) 0.0586(12) Uani 1 1 d .
H18A H 0.4919 0.2843 0.0085 0.088 Uiso 1 1 calc R
H18B H 0.5803 0.3508 0.0419 0.088 Uiso 1 1 calc R
H18C H 0.4528 0.3151 0.0928 0.088 Uiso 1 1 calc R

loop_
_atom_site_aniso_label
_atom_site_aniso_U_11
_atom_site_aniso_U_22
_atom_site_aniso_U_33
_atom_site_aniso_U_23
_atom_site_aniso_U_13
_atom_site_aniso_U_12
Zn1 0.0225(2) 0.0250(2) 0.0300(2) 0.00041(15) -0.00069(15) 0.00029(15)
Zn2 0.0252(2) 0.0292(2) 0.0338(2) -0.00126(16) 0.00054(17) 0.00320(16)
Zn3 0.0257(2) 0.0388(2) 0.0288(2) 0.00158(17) 0.00067(17) -0.00017(17)
O1 0.0223(13) 0.0415(14) 0.0292(12) 0.0034(10) 0.0001(10) -0.0011(10)
O2 0.0256(13) 0.0264(12) 0.0364(13) -0.0040(10) -0.0053(10) 0.0011(9)
O3 0.0480(17) 0.0314(14) 0.0365(14) 0.0021(11) -0.0040(12) -0.0040(11)
O4 0.060(2) 0.0376(15) 0.0594(19) 0.0129(14) -0.0045(16) -0.0056(14)
N1 0.0273(17) 0.0369(16) 0.0345(16) 0.0077(13) 0.0012(13) -0.0063(13)
N2 0.0264(16) 0.0492(18) 0.0294(16) 0.0049(13) -0.0034(13) 0.0004(14)
N3 0.0300(16) 0.0258(14) 0.0293(15) -0.0036(11) 0.0024(12) 0.0018(12)
N4 0.045(2) 0.0390(17) 0.0302(17) -0.0021(13) -0.0078(14) 0.0032(14)
C1 0.034(2) 0.037(2) 0.047(2) -0.0073(17) -0.0004(18) 0.0048(16)
C2 0.033(2) 0.048(2) 0.053(3) -0.0048(19) 0.0072(19) 0.0087(18)
C3 0.041(2) 0.054(3) 0.048(2) -0.0007(19) 0.013(2) -0.0066(19)
C4 0.0230(18) 0.040(2) 0.0321(19) 0.0012(15) -0.0022(14) -0.0037(15)
C5 0.027(2) 0.052(2) 0.041(2) 0.0066(18) 0.0047(16) -0.0024(17)
C6 0.054(3) 0.039(2) 0.065(3) 0.003(2) 0.004(2) -0.013(2)
C7 0.036(2) 0.067(3) 0.038(2) 0.015(2) 0.0053(18) -0.003(2)
C8 0.026(2) 0.055(2) 0.039(2) 0.0049(18) 0.0039(16) 0.0000(17)
C9 0.044(3) 0.078(3) 0.045(3) -0.013(2) -0.002(2) -0.017(2)
C10 0.034(2) 0.066(3) 0.060(3) 0.017(2) -0.003(2) 0.006(2)
C11 0.0229(18) 0.0286(17) 0.0333(19) -0.0038(14) -0.0050(14) 0.0009(13)
C12 0.030(2) 0.0300(18) 0.0336(19) -0.0039(14) -0.0024(15) -0.0025(14)
C13 0.047(2) 0.0236(18) 0.044(2) 0.0002(15) 0.0073(18) -0.0020(16)
C14 0.031(2) 0.041(2) 0.038(2) -0.0041(16) 0.0071(16) 0.0003(16)
C15 0.030(2) 0.0340(19) 0.0358(19) -0.0010(15) 0.0006(15) -0.0015(15)
C16 0.036(2) 0.063(3) 0.046(2) 0.002(2) -0.0105(19) 0.008(2)
C17 0.066(3) 0.072(3) 0.034(2) -0.003(2) -0.009(2) 0.002(3)
C18 0.066(3) 0.048(3) 0.059(3) 0.011(2) -0.003(2) 0.006(2)

loop_
_atom_type_symbol
_atom_type_description
_atom_type_scat_dispersion_real
_atom_type_scat_dispersion_imag
_atom_type_scat_source
C C 0.0033 0.0016 'International Tables Vol C Tables 4.2.6.8 and 6.1.1.4'
H H 0.0000 0.0000 'International Tables Vol C Tables 4.2.6.8 and 6.1.1.4'
O O 0.0106 0.0060 'International Tables Vol C Tables 4.2.6.8 and 6.1.1.4'
N N 0.0061 0.0033 'International Tables Vol C Tables 4.2.6.8 and 6.1.1.4'
Zn Zn 0.2839 1.4301 'International Tables Vol C Tables 4.2.6.8 and 6.1.1.4'

loop_
_geom_angle_atom_site_label_1
_geom_angle_atom_site_label_2
_geom_angle_atom_site_label_3
_geom_angle
C1 Zn1 O2 120.11(13)
C1 Zn1 O1 127.36(14)
O2 Zn1 O1 98.85(10)
C1 Zn1 N1 118.88(14)
O2 Zn1 N1 100.45(11)
O1 Zn1 N1 82.95(10)
C2 Zn2 O3 116.08(15)
C2 Zn2 O2 118.48(14)
O3 Zn2 O2 111.33(10)
C2 Zn2 N3 123.47(14)
O3 Zn2 N3 100.99(11)
O2 Zn2 N3 80.81(10)
C3 Zn3 O1 127.09(15)
C3 Zn3 O3 122.10(15)
O1 Zn3 O3 92.10(10)
C3 Zn3 N2 124.81(16)
O1 Zn3 N2 82.62(10)
O3 Zn3 N2 97.64(12)
C4 O1 Zn1 114.4(2)
C4 O1 Zn3 115.4(2)
Zn1 O1 Zn3 129.00(12)
C11 O2 Zn1 115.85(19)
C11 O2 Zn2 112.21(18)
Zn1 O2 Zn2 123.46(12)
O4 O3 Zn3 115.8(2)
O4 O3 Zn2 104.51(18)
Zn3 O3 Zn2 128.74(13)
C18 O4 O3 106.8(3)
C7 N1 C6 108.8(3)
C7 N1 C5 110.5(3)
C6 N1 C5 112.2(3)
C7 N1 Zn1 113.2(2)
C6 N1 Zn1 110.4(3)
C5 N1 Zn1 101.8(2)
C9 N2 C10 108.8(3)
C9 N2 C8 111.9(3)
C10 N2 C8 109.4(3)
C9 N2 Zn3 109.4(3)
C10 N2 Zn3 115.7(3)
C8 N2 Zn3 101.5(2)
C13 N3 C12 109.5(3)
C13 N3 C14 109.4(3)
C12 N3 C14 110.7(3)
C13 N3 Zn2 115.8(2)
C12 N3 Zn2 98.5(2)
C14 N3 Zn2 112.5(2)
C17 N4 C16 109.8(3)
C17 N4 C15 109.8(3)
C16 N4 C15 111.3(3)
Zn1 C1 H1A 109.5
Zn1 C1 H1B 109.5
H1A C1 H1B 109.5
Zn1 C1 H1C 109.5
H1A C1 H1C 109.5
H1B C1 H1C 109.5
Zn2 C2 H2A 109.5
Zn2 C2 H2B 109.5
H2A C2 H2B 109.5
Zn2 C2 H2C 109.5
H2A C2 H2C 109.5
H2B C2 H2C 109.5
Zn3 C3 H3A 109.5
Zn3 C3 H3B 109.5
H3A C3 H3B 109.5
Zn3 C3 H3C 109.5
H3A C3 H3C 109.5
H3B C3 H3C 109.5
O1 C4 C8 110.0(3)
O1 C4 C5 109.9(3)
C8 C4 C5 110.3(3)
O1 C4 H4 108.8
C8 C4 H4 108.8
C5 C4 H4 108.8
N1 C5 C4 110.6(3)
N1 C5 H5A 109.5
C4 C5 H5A 109.5
N1 C5 H5B 109.5
C4 C5 H5B 109.5
H5A C5 H5B 108.1
N1 C6 H6A 109.5
N1 C6 H6B 109.5
H6A C6 H6B 109.5
N1 C6 H6C 109.5
H6A C6 H6C 109.5
H6B C6 H6C 109.5
N1 C7 H7A 109.5
N1 C7 H7B 109.5
H7A C7 H7B 109.5
N1 C7 H7C 109.5
H7A C7 H7C 109.5
H7B C7 H7C 109.5
N2 C8 C4 111.2(3)
N2 C8 H8A 109.4
C4 C8 H8A 109.4
N2 C8 H8B 109.4
C4 C8 H8B 109.4
H8A C8 H8B 108.0
N2 C9 H9A 109.5
N2 C9 H9B 109.5
H9A C9 H9B 109.5
N2 C9 H9C 109.5
H9A C9 H9C 109.5
H9B C9 H9C 109.5
N2 C10 H10A 109.5
N2 C10 H10B 109.5
H10A C10 H10B 109.5
N2 C10 H10C 109.5
H10A C10 H10C 109.5
H10B C10 H10C 109.5
O2 C11 C12 111.1(3)
O2 C11 C15 109.1(3)
C12 C11 C15 110.0(3)
O2 C11 H11 108.9
C12 C11 H11 108.9
C15 C11 H11 108.9
N3 C12 C11 110.7(3)
N3 C12 H12A 109.5
C11 C12 H12A 109.5
N3 C12 H12B 109.5
C11 C12 H12B 109.5
H12A C12 H12B 108.1
N3 C13 H13A 109.5
N3 C13 H13B 109.5
H13A C13 H13B 109.5
N3 C13 H13C 109.5
H13A C13 H13C 109.5
H13B C13 H13C 109.5
N3 C14 H14A 109.5
N3 C14 H14B 109.5
H14A C14 H14B 109.5
N3 C14 H14C 109.5
H14A C14 H14C 109.5
H14B C14 H14C 109.5
N4 C15 C11 113.0(3)
N4 C15 H15A 109.0
C11 C15 H15A 109.0
N4 C15 H15B 109.0
C11 C15 H15B 109.0
H15A C15 H15B 107.8
N4 C16 H16A 109.5
N4 C16 H16B 109.5
H16A C16 H16B 109.5
N4 C16 H16C 109.5
H16A C16 H16C 109.5
H16B C16 H16C 109.5
N4 C17 H17A 109.5
N4 C17 H17B 109.5
H17A C17 H17B 109.5
N4 C17 H17C 109.5
H17A C17 H17C 109.5
H17B C17 H17C 109.5
O4 C18 H18A 109.5
O4 C18 H18B 109.5
H18A C18 H18B 109.5
O4 C18 H18C 109.5
H18A C18 H18C 109.5
H18B C18 H18C 109.5

loop_
_geom_bond_atom_site_label_1
_geom_bond_atom_site_label_2
_geom_bond_distance
Zn1 C1 1.973(4)
Zn1 O2 1.979(2)
Zn1 O1 1.987(2)
Zn1 N1 2.168(3)
Zn2 C2 1.980(4)
Zn2 O3 2.019(3)
Zn2 O2 2.028(2)
Zn2 N3 2.138(3)
Zn3 C3 1.954(4)
Zn3 O1 1.987(2)
Zn3 O3 1.996(2)
Zn3 N2 2.168(3)
O1 C4 1.403(4)
O2 C11 1.421(4)
O3 O4 1.471(4)
O4 C18 1.377(5)
N1 C7 1.469(5)
N1 C6 1.472(5)
N1 C5 1.474(5)
N2 C9 1.468(5)
N2 C10 1.476(5)
N2 C8 1.480(5)
N3 C13 1.477(4)
N3 C12 1.478(4)
N3 C14 1.480(4)
N4 C17 1.456(5)
N4 C16 1.457(5)
N4 C15 1.466(5)
C1 H1A 0.9800
C1 H1B 0.9800
C1 H1C 0.9800
C2 H2A 0.9800
C2 H2B 0.9800
C2 H2C 0.9800
C3 H3A 0.9800
C3 H3B 0.9800
C3 H3C 0.9800
C4 C8 1.518(5)
C4 C5 1.520(5)
C4 H4 1.0000
C5 H5A 0.9900
C5 H5B 0.9900
C6 H6A 0.9800
C6 H6B 0.9800
C6 H6C 0.9800
C7 H7A 0.9800
C7 H7B 0.9800
C7 H7C 0.9800
C8 H8A 0.9900
C8 H8B 0.9900
C9 H9A 0.9800
C9 H9B 0.9800
C9 H9C 0.9800
C10 H10A 0.9800
C10 H10B 0.9800
C10 H10C 0.9800
C11 C12 1.516(4)
C11 C15 1.526(5)
C11 H11 1.0000
C12 H12A 0.9900
C12 H12B 0.9900
C13 H13A 0.9800
C13 H13B 0.9800
C13 H13C 0.9800
C14 H14A 0.9800
C14 H14B 0.9800
C14 H14C 0.9800
C15 H15A 0.9900
C15 H15B 0.9900
C16 H16A 0.9800
C16 H16B 0.9800
C16 H16C 0.9800
C17 H17A 0.9800
C17 H17B 0.9800
C17 H17C 0.9800
C18 H18A 0.9800
C18 H18B 0.9800
C18 H18C 0.9800
